data_7712269
loop_
_publ_author_name
'Feng, Haosheng'
'Luo, Shao-Xiong Lennon'
'Croy, Robert G.'
'Essigmann, John M.'
'Swager, Timothy M.'

_publ_section_title
;
 Interaction of <i>N</i>-nitrosamines with binuclear copper complexes for
 luminescent detection.
;
_journal_name_full 'Dalton transactions (Cambridge, England : 2003)'
_journal_paper_doi 10.1039/d2dt03848j
_journal_year 2023
_chemical_formula_moiety 'C49 H42 Cu2 N6 O P3, 2(F6 P), 1.303(C H3 O)'
_chemical_formula_sum 'C50.3 H45.91 Cu2 F12 N6 O2.3 P5'
_chemical_formula_weight 1281.23
_space_group_crystal_system monoclinic
_space_group_IT_number 14
_space_group_name_Hall '-P 2yn'
_space_group_name_H-M_alt 'P 1 21/n 1'
_atom_sites_solution_hydrogens geom
_atom_sites_solution_primary direct
_atom_sites_solution_secondary difmap
_audit_creation_method SHELXL-2018/3
_audit_update_record
;
2022-11-09 deposited with the CCDC.	2023-01-26 downloaded from the CCDC.
;
_cell_angle_alpha 90
_cell_angle_beta 90.6313(8)
_cell_angle_gamma 90
_cell_formula_units_Z 4
_cell_length_a 12.4787(2)
_cell_length_b 21.7573(4)
_cell_length_c 19.9382(4)
_cell_measurement_reflns_used 9376
_cell_measurement_temperature 100(2)
_cell_measurement_theta_max 32.62
_cell_measurement_theta_min 2.68
_cell_volume 5412.95(17)
_computing_cell_refinement 'SAINT 8.38A (Bruker-AXS, 2017)'
_computing_data_collection 'APEX3 v2017.3.0 (Bruker-AXS, 2017)'
_computing_data_reduction 'SAINT 8.38A (Bruker-AXS, 2017)'
_computing_molecular_graphics 'Bruker SHELXTL'
_computing_publication_material 'Bruker SHELXTL'
_computing_structure_refinement 'SHELXL-2018/3 (Sheldrick, 2018)'
_computing_structure_solution 'SHELXT-2015 (Sheldrick, 2015)'
_diffrn_ambient_temperature 100(2)
_diffrn_detector_area_resol_mean 7.4
_diffrn_measured_fraction_theta_full 1.000
_diffrn_measured_fraction_theta_max 1.000
_diffrn_measurement_device_type 'Bruker Photon3 CPAD'
_diffrn_measurement_method '\f and \w scans'
_diffrn_radiation_type MoK\a
_diffrn_radiation_wavelength 0.71073
_diffrn_reflns_av_R_equivalents 0.0437
_diffrn_reflns_av_unetI/netI 0.0189
_diffrn_reflns_Laue_measured_fraction_full 1.000
_diffrn_reflns_Laue_measured_fraction_max 1.000
_diffrn_reflns_limit_h_max 18
_diffrn_reflns_limit_h_min -18
_diffrn_reflns_limit_k_max 31
_diffrn_reflns_limit_k_min -31
_diffrn_reflns_limit_l_max 29
_diffrn_reflns_limit_l_min -29
_diffrn_reflns_number 254045
_diffrn_reflns_point_group_measured_fraction_full 1.000
_diffrn_reflns_point_group_measured_fraction_max 1.000
_diffrn_reflns_theta_full 25.242
_diffrn_reflns_theta_max 31.505
_diffrn_reflns_theta_min 1.385
_diffrn_source 'I\mS micro-focus sealed tube, multilayer optics'
_exptl_absorpt_coefficient_mu 1.022
_exptl_absorpt_correction_T_max 0.6053
_exptl_absorpt_correction_T_min 0.5458
_exptl_absorpt_correction_type multi-scan
_exptl_absorpt_process_details 'SADABS (Herbst-Irmer et al., 2015)'
_exptl_crystal_colour colourless
_exptl_crystal_density_diffrn 1.572
_exptl_crystal_density_method 'not measured'
_exptl_crystal_description block
_exptl_crystal_F_000 2597
_exptl_crystal_recrystallization_method 'Re-crystallisation from solvent: Dichloromethane/Methanol'
_exptl_crystal_size_max 0.350
_exptl_crystal_size_mid 0.270
_exptl_crystal_size_min 0.165
_refine_diff_density_max 0.738
_refine_diff_density_min -0.557
_refine_diff_density_rms 0.065
_refine_ls_extinction_method none
_refine_ls_goodness_of_fit_ref 1.078
_refine_ls_hydrogen_treatment constr
_refine_ls_matrix_type full
_refine_ls_number_parameters 918
_refine_ls_number_reflns 18027
_refine_ls_number_restraints 3145
_refine_ls_restrained_S_all 1.090
_refine_ls_R_factor_all 0.0388
_refine_ls_R_factor_gt 0.0316
_refine_ls_shift/su_max 0.003
_refine_ls_shift/su_mean 0.000
_refine_ls_structure_factor_coef Fsqd
_refine_ls_weighting_details 'w=1/[\s^2^(Fo^2^)+(0.0320P)^2^+4.1216P] where P=(Fo^2^+2Fc^2^)/3'
_refine_ls_weighting_scheme calc
_refine_ls_wR_factor_gt 0.0776
_refine_ls_wR_factor_ref 0.0810
_reflns_Friedel_coverage 0.000
_reflns_number_gt 15809
_reflns_number_total 18027
_reflns_threshold_expression 'I > 2\s(I)'
_cod_data_source_file d2dt03848j2.cif
_cod_data_source_block P21001
_cod_original_sg_symbol_H-M 'P 21/n'
_cod_original_formula_sum 'C50.30 H45.91 Cu2 F12 N6 O2.30 P5'
_cod_database_code 7712269
_shelx_shelxl_version_number 2018/3
_shelx_space_group_comment
; 
The symmetry employed for this shelxl refinement is uniquely defined 
by the following loop, which should always be used as a source of 
symmetry information in preference to the above space-group names. 
They are only intended as comments. 
;
_shelx_estimated_absorpt_t_min 0.716
_shelx_estimated_absorpt_t_max 0.850

loop_
_space_group_symop_operation_xyz
'x, y, z'
'-x+1/2, y+1/2, -z+1/2'
'-x, -y, -z'
'x-1/2, -y-1/2, z-1/2'

loop_
_atom_site_label
_atom_site_type_symbol
_atom_site_fract_x
_atom_site_fract_y
_atom_site_fract_z
_atom_site_U_iso_or_equiv
_atom_site_adp_type
_atom_site_occupancy
_atom_site_site_symmetry_order
_atom_site_calc_flag
_atom_site_refinement_flags_posn
_atom_site_refinement_flags_adp
_atom_site_refinement_flags_occupancy
_atom_site_disorder_assembly
_atom_site_disorder_group
Cu1 Cu 0.79479(2) 0.35086(2) 0.38921(2) 0.01326(2) Uani 1 1 d . . . . .
Cu2 Cu 0.74238(2) 0.23398(2) 0.39134(2) 0.01487(2) Uani 1 1 d D . . . .
P1 P 0.96258(2) 0.31456(2) 0.37727(2) 0.01390(5) Uani 1 1 d . U . . .
P2 P 0.67969(2) 0.36114(2) 0.30475(2) 0.01448(5) Uani 1 1 d . U . . .
P3 P 0.70167(2) 0.27267(2) 0.49204(2) 0.01309(4) Uani 1 1 d . U . . .
N1 N 0.86550(7) 0.21546(4) 0.32487(4) 0.01762(17) Uani 1 1 d . U . . .
N2 N 1.03217(7) 0.24200(4) 0.27398(4) 0.02093(18) Uani 1 1 d . U . . .
N3 N 0.61665(7) 0.24118(4) 0.31844(4) 0.01675(16) Uani 1 1 d . U . . .
N4 N 0.51138(8) 0.30346(5) 0.24444(5) 0.0254(2) Uani 1 1 d . U . . .
N5 N 0.78233(6) 0.38670(4) 0.48128(4) 0.01407(15) Uani 1 1 d . U . . .
N6 N 0.77177(7) 0.35079(4) 0.59395(4) 0.01713(17) Uani 1 1 d . U . . .
C1 C 0.95424(7) 0.25045(5) 0.31792(5) 0.01614(18) Uani 1 1 d . U . . .
C2 C 0.85534(9) 0.16775(5) 0.28256(5) 0.0230(2) Uani 1 1 d . U . . .
H2 H 0.794633 0.141609 0.285746 0.028 Uiso 1 1 calc R U . . .
C3 C 0.93203(10) 0.15590(6) 0.23415(6) 0.0284(2) Uani 1 1 d . U . . .
H3 H 0.923955 0.122726 0.203521 0.034 Uiso 1 1 calc R U . . .
C4 C 1.02015(9) 0.19400(5) 0.23222(6) 0.0265(2) Uani 1 1 d . U . . .
H4 H 1.074277 0.186045 0.200227 0.032 Uiso 1 1 calc R U . . .
C5 C 0.59197(7) 0.29437(5) 0.28767(5) 0.01705(19) Uani 1 1 d . U . . .
C6 C 0.55331(8) 0.19276(5) 0.30342(5) 0.0215(2) Uani 1 1 d . U . . .
H6 H 0.568714 0.153969 0.323161 0.026 Uiso 1 1 calc R U . . .
C7 C 0.46648(9) 0.19804(5) 0.26002(6) 0.0249(2) Uani 1 1 d . U . . .
H7 H 0.421348 0.163948 0.250317 0.030 Uiso 1 1 calc R U . . .
C8 C 0.44824(9) 0.25465(6) 0.23155(6) 0.0279(2) Uani 1 1 d . U . . .
H8 H 0.388961 0.259493 0.201720 0.034 Uiso 1 1 calc R U . . .
C9 C 0.75959(7) 0.34396(4) 0.52790(4) 0.01388(17) Uani 1 1 d . U . . .
C10 C 0.81745(8) 0.44199(5) 0.50306(5) 0.01784(19) Uani 1 1 d . U . . .
H10 H 0.831838 0.473610 0.471549 0.021 Uiso 1 1 calc R U . . .
C11 C 0.83270(8) 0.45304(5) 0.57095(5) 0.0200(2) Uani 1 1 d . U . . .
H11 H 0.857696 0.491686 0.586835 0.024 Uiso 1 1 calc R U . . .
C12 C 0.80999(8) 0.40538(5) 0.61480(5) 0.01881(19) Uani 1 1 d . U . . .
H12 H 0.821940 0.411582 0.661447 0.023 Uiso 1 1 calc R U . . .
C21 C 1.02256(7) 0.27666(5) 0.44977(5) 0.01772(19) Uani 1 1 d . U . . .
C22 C 1.06831(8) 0.21810(5) 0.44592(5) 0.0228(2) Uani 1 1 d . U . . .
H22 H 1.073853 0.198003 0.403806 0.027 Uiso 1 1 calc R U . . .
C23 C 1.10574(9) 0.18933(6) 0.50409(6) 0.0295(3) Uani 1 1 d . U . . .
H23 H 1.137446 0.149713 0.501547 0.035 Uiso 1 1 calc R U . . .
C24 C 1.09679(9) 0.21837(7) 0.56554(6) 0.0317(3) Uani 1 1 d . U . . .
H24 H 1.119476 0.197870 0.605299 0.038 Uiso 1 1 calc R U . . .
C25 C 1.05493(9) 0.27713(6) 0.56929(5) 0.0283(3) Uani 1 1 d . U . . .
H25 H 1.051455 0.297394 0.611412 0.034 Uiso 1 1 calc R U . . .
C26 C 1.01795(8) 0.30666(5) 0.51174(5) 0.0212(2) Uani 1 1 d . U . . .
H26 H 0.989612 0.347094 0.514470 0.025 Uiso 1 1 calc R U . . .
C31 C 1.06252(7) 0.36558(4) 0.34359(5) 0.01575(18) Uani 1 1 d . U . . .
C32 C 1.17225(8) 0.35983(5) 0.35694(5) 0.0210(2) Uani 1 1 d . U . . .
H32 H 1.198337 0.327171 0.384202 0.025 Uiso 1 1 calc R U . . .
C33 C 1.24287(8) 0.40237(5) 0.32994(5) 0.0229(2) Uani 1 1 d . U . . .
H33 H 1.317502 0.399000 0.339127 0.027 Uiso 1 1 calc R U . . .
C34 C 1.20476(8) 0.44972(5) 0.28963(5) 0.0205(2) Uani 1 1 d . U . . .
H34 H 1.253569 0.478639 0.271498 0.025 Uiso 1 1 calc R U . . .
C35 C 1.09616(9) 0.45522(5) 0.27557(5) 0.0213(2) Uani 1 1 d . U . . .
H35 H 1.070591 0.487408 0.247456 0.026 Uiso 1 1 calc R U . . .
C36 C 1.02510(8) 0.41331(5) 0.30293(5) 0.0193(2) Uani 1 1 d . U . . .
H36 H 0.950493 0.417150 0.293907 0.023 Uiso 1 1 calc R U . . .
C41 C 0.58539(8) 0.42438(5) 0.30967(5) 0.01864(19) Uani 1 1 d . U . . .
C42 C 0.56036(8) 0.44588(5) 0.37351(6) 0.0227(2) Uani 1 1 d . U . . .
H42 H 0.592532 0.427402 0.411918 0.027 Uiso 1 1 calc R U . . .
C43 C 0.48855(9) 0.49423(5) 0.38129(7) 0.0282(2) Uani 1 1 d . U . . .
H43 H 0.470312 0.508112 0.424872 0.034 Uiso 1 1 calc R U . . .
C44 C 0.44385(9) 0.52197(5) 0.32508(7) 0.0292(3) Uani 1 1 d . U . . .
H44 H 0.396305 0.555707 0.330215 0.035 Uiso 1 1 calc R U . . .
C45 C 0.46793(9) 0.50091(6) 0.26136(7) 0.0292(3) Uani 1 1 d . U . . .
H45 H 0.436740 0.520178 0.223097 0.035 Uiso 1 1 calc R U . . .
C46 C 0.53764(9) 0.45164(5) 0.25333(6) 0.0249(2) Uani 1 1 d . U . . .
H46 H 0.552741 0.436580 0.209725 0.030 Uiso 1 1 calc R U . . .
C51 C 0.75051(8) 0.36811(5) 0.22573(5) 0.0191(2) Uani 1 1 d . U . . .
C52 C 0.78524(9) 0.31496(6) 0.19316(5) 0.0247(2) Uani 1 1 d . U . . .
H52 H 0.763694 0.275766 0.209108 0.030 Uiso 1 1 calc R U . . .
C53 C 0.85116(10) 0.31908(7) 0.13752(6) 0.0349(3) Uani 1 1 d . U . . .
H53 H 0.874454 0.282828 0.115474 0.042 Uiso 1 1 calc R U . . .
C54 C 0.88265(11) 0.37616(8) 0.11442(7) 0.0434(4) Uani 1 1 d . U . . .
H54 H 0.927128 0.379047 0.076189 0.052 Uiso 1 1 calc R U . . .
C55 C 0.84964(12) 0.42923(8) 0.14679(7) 0.0425(3) Uani 1 1 d . U . . .
H55 H 0.872327 0.468254 0.130967 0.051 Uiso 1 1 calc R U . . .
C56 C 0.78301(10) 0.42548(6) 0.20269(6) 0.0294(3) Uani 1 1 d . U . . .
H56 H 0.760138 0.461819 0.224721 0.035 Uiso 1 1 calc R U . . .
C61 C 0.73076(7) 0.21615(4) 0.55641(5) 0.01570(18) Uani 1 1 d . U . . .
C62 C 0.82666(8) 0.18373(5) 0.55109(5) 0.01875(19) Uani 1 1 d . U . . .
H62 H 0.872734 0.191197 0.514367 0.022 Uiso 1 1 calc R U . . .
C63 C 0.85492(9) 0.14053(5) 0.59944(5) 0.0226(2) Uani 1 1 d . U . . .
H63 H 0.920307 0.118478 0.595813 0.027 Uiso 1 1 calc R U . . .
C64 C 0.78759(9) 0.12962(5) 0.65298(6) 0.0260(2) Uani 1 1 d . U . . .
H64 H 0.807007 0.100029 0.685972 0.031 Uiso 1 1 calc R U . . .
C65 C 0.69178(9) 0.16175(5) 0.65867(6) 0.0267(2) Uani 1 1 d . U . . .
H65 H 0.646077 0.154191 0.695558 0.032 Uiso 1 1 calc R U . . .
C66 C 0.66288(8) 0.20493(5) 0.61037(5) 0.0212(2) Uani 1 1 d . U . . .
H66 H 0.597254 0.226743 0.614017 0.025 Uiso 1 1 calc R U . . .
C71 C 0.55930(7) 0.29059(4) 0.49937(5) 0.01562(18) Uani 1 1 d . U . . .
C72 C 0.48580(8) 0.25013(5) 0.46943(5) 0.0209(2) Uani 1 1 d . U . . .
H72 H 0.510879 0.215045 0.445976 0.025 Uiso 1 1 calc R U . . .
C73 C 0.37610(8) 0.26102(6) 0.47385(6) 0.0252(2) Uani 1 1 d . U . . .
H73 H 0.326646 0.233196 0.453745 0.030 Uiso 1 1 calc R U . . .
C74 C 0.33892(8) 0.31246(6) 0.50758(6) 0.0239(2) Uani 1 1 d . U . . .
H74 H 0.264091 0.319886 0.510413 0.029 Uiso 1 1 calc R U . . .
C75 C 0.41104(9) 0.35303(5) 0.53714(6) 0.0248(2) Uani 1 1 d . U . . .
H75 H 0.385606 0.388331 0.560056 0.030 Uiso 1 1 calc R U . . .
C76 C 0.52066(8) 0.34200(5) 0.53323(6) 0.0211(2) Uani 1 1 d . U . . .
H76 H 0.569687 0.369775 0.553821 0.025 Uiso 1 1 calc R U . . .
O1S O 0.71294(18) 0.13642(9) 0.40441(11) 0.0369(5) Uani 0.49108(6) 1 d D U P A 1
C1S C 0.6582(2) 0.10091(11) 0.44973(13) 0.0376(6) Uani 0.49108(6) 1 d D U P A 1
H1S1 H 0.664766 0.057474 0.437425 0.056 Uiso 0.49108(6) 1 calc R U P A 1
H1S2 H 0.688404 0.107277 0.494772 0.056 Uiso 0.49108(6) 1 calc R U P A 1
H1S3 H 0.582372 0.112681 0.449271 0.056 Uiso 0.49108(6) 1 calc R U P A 1
O1T O 0.72518(16) 0.13564(8) 0.41188(9) 0.0279(4) Uani 0.50892(6) 1 d D U P A 2
C1T C 0.8078(4) 0.09124(19) 0.4095(3) 0.0805(13) Uani 0.50892(6) 1 d D U P A 2
H1T1 H 0.778650 0.050772 0.420797 0.121 Uiso 0.50892(6) 1 calc R U P A 2
H1T2 H 0.837585 0.090040 0.364232 0.121 Uiso 0.50892(6) 1 calc R U P A 2
H1T3 H 0.864452 0.102148 0.441781 0.121 Uiso 0.50892(6) 1 calc R U P A 2
O1U O 0.9233(6) 0.0754(3) 0.4223(4) 0.0584(18) Uani 0.16862(9) 1 d D U P B 1
C1U C 0.9476(12) 0.0223(3) 0.4593(5) 0.078(3) Uani 0.16862(9) 1 d D U P B 1
H1U1 H 1.019874 0.025990 0.478676 0.116 Uiso 0.16862(9) 1 calc R U P B 1
H1U2 H 0.944491 -0.013602 0.429677 0.116 Uiso 0.16862(9) 1 calc R U P B 1
H1U3 H 0.895612 0.017442 0.495363 0.116 Uiso 0.16862(9) 1 calc R U P B 1
O1V O 0.9020(3) 0.07257(16) 0.44582(19) 0.0559(10) Uani 0.32246(9) 1 d D U P C 5
C1V C 0.9192(5) 0.0264(2) 0.3984(3) 0.0650(15) Uani 0.32246(9) 1 d D U P C 5
H1V1 H 0.903654 0.042403 0.353353 0.097 Uiso 0.32246(9) 1 calc R U P C 5
H1V2 H 0.871843 -0.008515 0.407528 0.097 Uiso 0.32246(9) 1 calc R U P C 5
H1V3 H 0.994000 0.012827 0.400921 0.097 Uiso 0.32246(9) 1 calc R U P C 5
O1W O 1.0288(3) -0.00763(19) 0.4361(2) 0.0606(12) Uani 0.303(3) 1 d D U P D 6
C1W C 0.9275(4) 0.0198(3) 0.4356(4) 0.0701(17) Uani 0.303(3) 1 d D U P D 6
H1W1 H 0.907675 0.030496 0.481619 0.105 Uiso 0.303(3) 1 calc R U P D 6
H1W2 H 0.874705 -0.009011 0.416908 0.105 Uiso 0.303(3) 1 calc R U P D 6
H1W3 H 0.929010 0.057095 0.408134 0.105 Uiso 0.303(3) 1 calc R U P D 6
O1X O 0.55696(19) 0.09037(11) 0.47220(12) 0.0311(5) Uani 0.38532(9) 1 d D U P E 2
C1X C 0.5907(3) 0.04549(16) 0.51827(16) 0.0397(8) Uani 0.38532(9) 1 d D U P E 2
H1X1 H 0.649990 0.061723 0.545641 0.060 Uiso 0.38532(9) 1 calc R U P E 2
H1X2 H 0.614849 0.008941 0.494006 0.060 Uiso 0.38532(9) 1 calc R U P E 2
H1X3 H 0.530947 0.034453 0.547374 0.060 Uiso 0.38532(9) 1 calc R U P E 2
O1Y O 0.6276(5) 0.0557(3) 0.4933(3) 0.0269(13) Uani 0.12363(9) 1 d D U P F 3
C1Y C 0.5440(6) 0.0813(5) 0.4557(5) 0.043(2) Uani 0.12363(9) 1 d D U P F 3
H1Y1 H 0.510903 0.114682 0.481151 0.065 Uiso 0.12363(9) 1 calc R U P F 3
H1Y2 H 0.490242 0.049626 0.445859 0.065 Uiso 0.12363(9) 1 calc R U P F 3
H1Y3 H 0.572052 0.097586 0.413529 0.065 Uiso 0.12363(9) 1 calc R U P F 3
P4 P 0.16486(3) 0.43142(2) 0.66080(2) 0.02368(10) Uani 0.7 1 d D U P G 1
F1 F 0.19225(13) 0.42104(7) 0.58394(7) 0.0614(4) Uani 0.7 1 d D U P G 1
F2 F 0.13533(15) 0.44178(7) 0.73732(6) 0.0601(5) Uani 0.7 1 d D U P G 1
F3 F 0.18299(10) 0.35971(5) 0.67529(7) 0.0371(3) Uani 0.7 1 d D U P G 1
F4 F 0.28694(10) 0.44454(6) 0.67750(11) 0.0701(5) Uani 0.7 1 d D U P G 1
F5 F 0.14945(10) 0.50380(5) 0.64688(6) 0.0373(3) Uani 0.7 1 d D U P G 1
F6 F 0.04261(10) 0.41815(8) 0.64414(9) 0.0615(5) Uani 0.7 1 d D U P G 1
P4A P 0.16425(9) 0.42724(5) 0.65636(6) 0.0260(3) Uani 0.3 1 d D U P G 2
F1A F 0.1700(2) 0.41816(12) 0.57764(11) 0.0341(7) Uani 0.3 1 d D U P G 2
F2A F 0.1637(3) 0.43626(12) 0.73551(12) 0.0408(7) Uani 0.3 1 d D U P G 2
F3A F 0.19577(19) 0.35637(9) 0.66672(14) 0.0257(6) Uani 0.3 1 d D U P G 2
F4A F 0.28809(18) 0.44455(12) 0.65730(15) 0.0363(6) Uani 0.3 1 d D U P G 2
F5A F 0.1329(3) 0.49777(11) 0.64538(15) 0.0436(7) Uani 0.3 1 d D U P G 2
F6A F 0.04143(18) 0.40972(14) 0.65554(16) 0.0484(7) Uani 0.3 1 d D U P G 2
P5 P 0.27330(4) 0.08451(2) 0.36477(2) 0.03633(10) Uani 0.8418(7) 1 d D U P H 1
F7 F 0.26323(10) 0.08724(5) 0.28454(5) 0.0467(3) Uani 0.8418(7) 1 d D U P H 1
F8 F 0.28286(13) 0.08201(7) 0.44432(6) 0.0655(4) Uani 0.8418(7) 1 d D U P H 1
F9 F 0.25633(12) 0.01219(5) 0.36164(6) 0.0554(3) Uani 0.8418(7) 1 d D U P H 1
F10 F 0.40052(10) 0.07633(6) 0.35754(7) 0.0633(4) Uani 0.8418(7) 1 d D U P H 1
F11 F 0.28856(10) 0.15707(5) 0.36674(6) 0.0561(3) Uani 0.8418(7) 1 d D U P H 1
F12 F 0.14598(9) 0.09436(6) 0.36970(6) 0.0533(3) Uani 0.8418(7) 1 d D U P H 1
P5A P 0.31022(17) 0.07526(8) 0.37583(10) 0.0305(5) Uani 0.1582(7) 1 d D U P H 2
F7A F 0.3262(4) 0.0777(2) 0.29660(16) 0.0377(11) Uani 0.1582(7) 1 d D U P H 2
F8A F 0.2876(5) 0.0734(3) 0.45474(17) 0.0599(18) Uani 0.1582(7) 1 d D U P H 2
F9A F 0.2242(4) 0.0213(2) 0.3659(3) 0.0604(16) Uani 0.1582(7) 1 d D U P H 2
F10A F 0.3994(3) 0.0259(2) 0.3848(3) 0.0591(15) Uani 0.1582(7) 1 d D U P H 2
F11A F 0.3903(4) 0.1304(2) 0.3869(3) 0.0903(19) Uani 0.1582(7) 1 d D U P H 2
F12A F 0.2135(4) 0.1239(2) 0.3681(3) 0.0790(16) Uani 0.1582(7) 1 d D U P H 2

loop_
_atom_site_aniso_label
_atom_site_aniso_U_11
_atom_site_aniso_U_22
_atom_site_aniso_U_33
_atom_site_aniso_U_23
_atom_site_aniso_U_13
_atom_site_aniso_U_12
Cu1 0.01288(4) 0.01570(5) 0.01120(4) -0.00187(4) -0.00005(4) -0.00058(4)
Cu2 0.01594(5) 0.01406(5) 0.01462(5) -0.00181(4) 0.00070(4) -0.00109(4)
P1 0.01227(9) 0.01692(10) 0.01252(9) -0.00153(8) 0.00074(7) -0.00091(8)
P2 0.01428(9) 0.01533(10) 0.01379(9) -0.00122(8) -0.00214(8) -0.00059(8)
P3 0.01282(9) 0.01365(9) 0.01283(9) 0.00020(8) 0.00102(8) -0.00130(8)
N1 0.0169(3) 0.0176(3) 0.0183(3) -0.0037(3) -0.0003(3) 0.0004(3)
N2 0.0198(4) 0.0231(4) 0.0200(4) -0.0033(3) 0.0049(3) 0.0018(3)
N3 0.0157(3) 0.0181(4) 0.0165(3) -0.0035(3) 0.0004(3) -0.0028(3)
N4 0.0225(4) 0.0259(4) 0.0275(4) -0.0015(4) -0.0096(3) -0.0032(3)
N5 0.0148(3) 0.0150(3) 0.0124(3) -0.0012(3) 0.0007(3) -0.0011(3)
N6 0.0178(3) 0.0216(4) 0.0120(3) -0.0007(3) 0.0003(3) -0.0001(3)
C1 0.0157(4) 0.0176(4) 0.0150(4) -0.0019(3) -0.0004(3) 0.0017(3)
C2 0.0216(4) 0.0224(4) 0.0250(4) -0.0089(4) 0.0000(4) 0.0003(4)
C3 0.0283(5) 0.0276(5) 0.0293(5) -0.0136(4) 0.0038(4) 0.0017(4)
C4 0.0270(5) 0.0275(5) 0.0250(5) -0.0080(4) 0.0082(4) 0.0035(4)
C5 0.0154(4) 0.0194(4) 0.0163(4) -0.0041(3) -0.0007(3) -0.0015(3)
C6 0.0225(4) 0.0205(4) 0.0215(4) -0.0036(4) 0.0002(4) -0.0060(4)
C7 0.0224(4) 0.0279(5) 0.0244(5) -0.0065(4) -0.0022(4) -0.0092(4)
C8 0.0222(4) 0.0323(5) 0.0291(5) -0.0047(4) -0.0091(4) -0.0054(4)
C9 0.0121(3) 0.0159(4) 0.0137(3) -0.0011(3) 0.0011(3) 0.0001(3)
C10 0.0221(4) 0.0152(4) 0.0163(4) -0.0015(3) 0.0010(3) -0.0016(3)
C11 0.0241(4) 0.0184(4) 0.0173(4) -0.0052(3) -0.0002(3) -0.0024(4)
C12 0.0193(4) 0.0236(4) 0.0136(4) -0.0038(3) -0.0003(3) 0.0001(4)
C21 0.0125(3) 0.0252(4) 0.0155(4) 0.0019(3) 0.0006(3) -0.0021(3)
C22 0.0167(4) 0.0301(5) 0.0217(4) 0.0039(4) 0.0012(4) 0.0042(4)
C23 0.0185(4) 0.0390(6) 0.0308(5) 0.0131(5) 0.0001(4) 0.0062(4)
C24 0.0183(4) 0.0532(7) 0.0236(5) 0.0140(5) -0.0046(4) -0.0026(5)
C25 0.0205(4) 0.0481(6) 0.0161(4) 0.0026(4) -0.0025(4) -0.0089(4)
C26 0.0167(4) 0.0304(5) 0.0167(4) -0.0008(4) -0.0003(3) -0.0050(4)
C31 0.0145(3) 0.0178(4) 0.0150(4) -0.0028(3) 0.0017(3) -0.0012(3)
C32 0.0164(4) 0.0260(5) 0.0205(4) 0.0024(4) -0.0019(3) -0.0024(4)
C33 0.0161(4) 0.0285(5) 0.0241(4) -0.0005(4) 0.0001(4) -0.0060(4)
C34 0.0225(4) 0.0196(4) 0.0196(4) -0.0049(3) 0.0052(3) -0.0065(4)
C35 0.0241(4) 0.0173(4) 0.0225(4) 0.0001(4) 0.0035(4) -0.0002(4)
C36 0.0170(4) 0.0191(4) 0.0220(4) -0.0002(4) 0.0023(3) 0.0010(3)
C41 0.0156(4) 0.0163(4) 0.0239(4) -0.0011(3) -0.0024(3) -0.0002(3)
C42 0.0201(4) 0.0208(4) 0.0272(5) -0.0034(4) -0.0003(4) 0.0003(4)
C43 0.0219(4) 0.0240(5) 0.0387(6) -0.0078(4) 0.0035(4) 0.0013(4)
C44 0.0172(4) 0.0182(4) 0.0523(7) -0.0010(5) -0.0009(5) 0.0011(4)
C45 0.0209(4) 0.0242(5) 0.0423(6) 0.0063(5) -0.0081(4) 0.0018(4)
C46 0.0221(4) 0.0245(5) 0.0279(5) 0.0023(4) -0.0052(4) 0.0015(4)
C51 0.0168(4) 0.0270(5) 0.0135(4) 0.0006(3) -0.0029(3) -0.0013(4)
C52 0.0206(4) 0.0349(5) 0.0187(4) -0.0049(4) -0.0013(4) 0.0020(4)
C53 0.0265(5) 0.0576(8) 0.0205(5) -0.0074(5) 0.0019(4) 0.0068(5)
C54 0.0332(6) 0.0738(10) 0.0235(5) 0.0080(6) 0.0094(5) 0.0024(7)
C55 0.0388(6) 0.0549(8) 0.0341(6) 0.0185(6) 0.0085(5) -0.0053(6)
C56 0.0296(5) 0.0322(6) 0.0264(5) 0.0070(4) 0.0025(4) -0.0029(5)
C61 0.0160(4) 0.0154(4) 0.0157(4) 0.0015(3) 0.0013(3) -0.0018(3)
C62 0.0171(4) 0.0203(4) 0.0189(4) 0.0035(3) 0.0014(3) -0.0001(3)
C63 0.0219(4) 0.0229(5) 0.0230(4) 0.0058(4) 0.0005(4) 0.0032(4)
C64 0.0295(5) 0.0244(5) 0.0241(5) 0.0096(4) 0.0017(4) 0.0020(4)
C65 0.0291(5) 0.0274(5) 0.0239(5) 0.0098(4) 0.0085(4) 0.0018(4)
C66 0.0214(4) 0.0218(4) 0.0206(4) 0.0038(4) 0.0063(3) 0.0012(4)
C71 0.0133(3) 0.0183(4) 0.0153(4) 0.0011(3) 0.0010(3) -0.0009(3)
C72 0.0167(4) 0.0251(5) 0.0208(4) -0.0048(4) 0.0019(3) -0.0032(4)
C73 0.0151(4) 0.0354(5) 0.0252(5) -0.0051(4) 0.0006(4) -0.0054(4)
C74 0.0139(4) 0.0337(5) 0.0242(4) 0.0022(4) 0.0015(4) 0.0020(4)
C75 0.0189(4) 0.0241(5) 0.0314(5) -0.0030(4) 0.0022(4) 0.0044(4)
C76 0.0165(4) 0.0196(4) 0.0273(5) -0.0035(4) -0.0003(4) 0.0008(3)
O1S 0.0465(10) 0.0265(9) 0.0374(10) 0.0025(8) -0.0201(8) -0.0062(8)
C1S 0.0573(15) 0.0201(10) 0.0350(12) -0.0070(9) -0.0147(11) 0.0017(10)
O1T 0.0383(9) 0.0199(7) 0.0252(7) -0.0010(6) -0.0095(7) -0.0108(7)
C1T 0.092(3) 0.061(2) 0.088(3) 0.008(2) 0.002(2) 0.003(2)
O1U 0.054(3) 0.058(3) 0.063(4) -0.008(3) 0.015(3) -0.006(3)
C1U 0.080(5) 0.076(4) 0.077(5) -0.004(4) 0.001(5) 0.006(5)
O1V 0.061(2) 0.0455(16) 0.0607(19) -0.0252(14) -0.0136(17) 0.0244(15)
C1V 0.073(3) 0.057(3) 0.065(3) -0.025(2) 0.012(3) 0.013(2)
O1W 0.063(2) 0.050(2) 0.069(3) 0.009(2) 0.004(2) 0.0044(19)
C1W 0.067(3) 0.074(3) 0.069(3) -0.016(3) -0.010(3) 0.035(3)
O1X 0.0278(10) 0.0314(11) 0.0339(11) 0.0045(9) -0.0033(9) -0.0059(9)
C1X 0.0503(17) 0.0405(16) 0.0287(13) 0.0142(12) 0.0180(13) 0.0196(14)
O1Y 0.043(3) 0.011(2) 0.026(3) 0.003(2) 0.004(2) -0.012(2)
C1Y 0.054(4) 0.036(4) 0.039(4) 0.000(4) -0.007(4) -0.004(4)
P4 0.01485(16) 0.0320(2) 0.02424(18) 0.00894(17) 0.00047(15) 0.00260(16)
F1 0.0940(9) 0.0440(7) 0.0472(6) 0.0110(6) 0.0402(6) 0.0339(6)
F2 0.1072(12) 0.0473(7) 0.0261(6) 0.0016(5) 0.0161(7) -0.0255(8)
F3 0.0388(6) 0.0288(5) 0.0434(6) 0.0107(5) -0.0162(5) -0.0102(5)
F4 0.0272(5) 0.0296(6) 0.1528(15) 0.0217(8) -0.0274(7) -0.0078(5)
F5 0.0465(6) 0.0340(5) 0.0318(5) 0.0109(5) 0.0116(5) 0.0213(5)
F6 0.0238(5) 0.0758(10) 0.0844(10) -0.0197(8) -0.0167(6) 0.0137(6)
P4A 0.0307(5) 0.0131(4) 0.0342(5) 0.0053(4) 0.0064(4) 0.0067(4)
F1A 0.0553(15) 0.0250(11) 0.0219(10) 0.0001(9) -0.0106(10) -0.0078(11)
F2A 0.0667(17) 0.0268(12) 0.0290(12) 0.0051(10) 0.0041(12) 0.0218(11)
F3A 0.0232(10) 0.0128(9) 0.0408(13) 0.0008(9) -0.0082(10) 0.0029(8)
F4A 0.0302(11) 0.0270(12) 0.0520(14) -0.0070(11) 0.0154(10) -0.0090(10)
F5A 0.0639(16) 0.0247(11) 0.0427(14) 0.0104(10) 0.0280(12) 0.0239(11)
F6A 0.0158(10) 0.0626(15) 0.0672(15) 0.0456(12) 0.0134(10) 0.0045(10)
P5 0.0455(2) 0.03242(19) 0.03128(18) -0.01590(15) 0.00867(17) -0.01003(17)
F7 0.0707(7) 0.0370(5) 0.0326(4) -0.0124(4) 0.0143(5) -0.0132(5)
F8 0.0970(10) 0.0668(8) 0.0328(5) -0.0181(5) 0.0018(6) -0.0008(8)
F9 0.0942(9) 0.0285(5) 0.0439(6) -0.0088(4) 0.0173(6) -0.0112(5)
F10 0.0492(6) 0.0686(8) 0.0724(8) -0.0256(6) 0.0069(6) -0.0015(6)
F11 0.0733(7) 0.0371(5) 0.0582(6) -0.0277(4) 0.0181(5) -0.0191(5)
F12 0.0517(6) 0.0548(6) 0.0538(6) -0.0224(5) 0.0154(5) -0.0111(5)
P5A 0.0451(11) 0.0183(8) 0.0282(8) -0.0059(7) 0.0039(8) 0.0027(8)
F7A 0.062(3) 0.023(2) 0.0283(19) -0.0036(16) 0.009(2) 0.008(2)
F8A 0.104(4) 0.052(3) 0.023(2) -0.013(2) 0.003(3) 0.011(3)
F9A 0.067(3) 0.065(3) 0.049(3) -0.008(3) -0.009(3) -0.024(3)
F10A 0.054(3) 0.087(3) 0.037(3) 0.004(3) 0.004(2) 0.028(3)
F11A 0.129(4) 0.073(3) 0.068(4) -0.029(3) 0.014(3) -0.060(3)
F12A 0.112(3) 0.060(3) 0.066(3) 0.000(3) 0.020(3) 0.058(2)

loop_
_atom_type_symbol
_atom_type_description
_atom_type_scat_dispersion_real
_atom_type_scat_dispersion_imag
_atom_type_scat_source
C C 0.0033 0.0016 'International Tables Vol C Tables 4.2.6.8 and 6.1.1.4'
H H 0.0000 0.0000 'International Tables Vol C Tables 4.2.6.8 and 6.1.1.4'
N N 0.0061 0.0033 'International Tables Vol C Tables 4.2.6.8 and 6.1.1.4'
O O 0.0106 0.0060 'International Tables Vol C Tables 4.2.6.8 and 6.1.1.4'
F F 0.0171 0.0103 'International Tables Vol C Tables 4.2.6.8 and 6.1.1.4'
P P 0.1023 0.0942 'International Tables Vol C Tables 4.2.6.8 and 6.1.1.4'
Cu Cu 0.3201 1.2651 'International Tables Vol C Tables 4.2.6.8 and 6.1.1.4'

loop_
_geom_angle_atom_site_label_1
_geom_angle_atom_site_label_2
_geom_angle_atom_site_label_3
_geom_angle
_geom_angle_site_symmetry_1
_geom_angle_site_symmetry_3
_geom_angle_publ_flag
N5 Cu1 P2 127.02(2) . . ?
N5 Cu1 P1 108.37(2) . . ?
P2 Cu1 P1 123.457(10) . . ?
N5 Cu1 Cu2 109.90(2) . . ?
P2 Cu1 Cu2 87.163(8) . . ?
P1 Cu1 Cu2 83.922(8) . . ?
N1 Cu2 N3 97.07(3) . . ?
N1 Cu2 O1S 90.82(7) . . ?
N3 Cu2 O1S 91.69(6) . . ?
N1 Cu2 O1T 90.26(6) . . ?
N3 Cu2 O1T 97.26(6) . . ?
N1 Cu2 P3 145.11(2) . . ?
N3 Cu2 P3 114.25(2) . . ?
O1S Cu2 P3 102.68(6) . . ?
O1T Cu2 P3 100.13(5) . . ?
N1 Cu2 Cu1 89.51(2) . . ?
N3 Cu2 Cu1 95.70(2) . . ?
O1S Cu2 Cu1 172.51(6) . . ?
O1T Cu2 Cu1 166.97(5) . . ?
P3 Cu2 Cu1 73.120(7) . . ?
C31 P1 C21 107.13(4) . . ?
C31 P1 C1 105.23(4) . . ?
C21 P1 C1 100.85(5) . . ?
C31 P1 Cu1 118.07(3) . . ?
C21 P1 Cu1 116.74(3) . . ?
C1 P1 Cu1 106.80(3) . . ?
C41 P2 C51 107.75(5) . . ?
C41 P2 C5 102.88(4) . . ?
C51 P2 C5 101.42(5) . . ?
C41 P2 Cu1 116.85(3) . . ?
C51 P2 Cu1 110.47(3) . . ?
C5 P2 Cu1 116.04(3) . . ?
C61 P3 C71 106.00(4) . . ?
C61 P3 C9 102.75(4) . . ?
C71 P3 C9 99.57(4) . . ?
C61 P3 Cu2 109.52(3) . . ?
C71 P3 Cu2 112.47(3) . . ?
C9 P3 Cu2 124.71(3) . . ?
C2 N1 C1 116.27(9) . . ?
C2 N1 Cu2 119.00(7) . . ?
C1 N1 Cu2 124.61(7) . . ?
C1 N2 C4 116.03(9) . . ?
C5 N3 C6 116.13(9) . . ?
C5 N3 Cu2 122.51(6) . . ?
C6 N3 Cu2 121.26(7) . . ?
C5 N4 C8 116.28(10) . . ?
C9 N5 C10 117.58(8) . . ?
C9 N5 Cu1 112.52(6) . . ?
C10 N5 Cu1 127.85(6) . . ?
C9 N6 C12 116.13(8) . . ?
N2 C1 N1 126.57(9) . . ?
N2 C1 P1 119.64(7) . . ?
N1 C1 P1 113.78(7) . . ?
N1 C2 C3 121.23(10) . . ?
N1 C2 H2 119.4 . . ?
C3 C2 H2 119.4 . . ?
C4 C3 C2 117.59(10) . . ?
C4 C3 H3 121.2 . . ?
C2 C3 H3 121.2 . . ?
N2 C4 C3 122.29(10) . . ?
N2 C4 H4 118.9 . . ?
C3 C4 H4 118.9 . . ?
N4 C5 N3 126.21(9) . . ?
N4 C5 P2 116.35(8) . . ?
N3 C5 P2 117.41(7) . . ?
N3 C6 C7 121.79(10) . . ?
N3 C6 H6 119.1 . . ?
C7 C6 H6 119.1 . . ?
C8 C7 C6 117.24(10) . . ?
C8 C7 H7 121.4 . . ?
C6 C7 H7 121.4 . . ?
N4 C8 C7 122.32(10) . . ?
N4 C8 H8 118.8 . . ?
C7 C8 H8 118.8 . . ?
N6 C9 N5 125.63(9) . . ?
N6 C9 P3 120.99(7) . . ?
N5 C9 P3 113.33(7) . . ?
N5 C10 C11 120.60(9) . . ?
N5 C10 H10 119.7 . . ?
C11 C10 H10 119.7 . . ?
C10 C11 C12 117.32(9) . . ?
C10 C11 H11 121.3 . . ?
C12 C11 H11 121.3 . . ?
N6 C12 C11 122.67(9) . . ?
N6 C12 H12 118.7 . . ?
C11 C12 H12 118.7 . . ?
C22 C21 C26 119.61(9) . . ?
C22 C21 P1 122.29(8) . . ?
C26 C21 P1 118.04(8) . . ?
C23 C22 C21 119.79(10) . . ?
C23 C22 H22 120.1 . . ?
C21 C22 H22 120.1 . . ?
C24 C23 C22 120.12(12) . . ?
C24 C23 H23 119.9 . . ?
C22 C23 H23 119.9 . . ?
C25 C24 C23 120.25(11) . . ?
C25 C24 H24 119.9 . . ?
C23 C24 H24 119.9 . . ?
C24 C25 C26 120.33(11) . . ?
C24 C25 H25 119.8 . . ?
C26 C25 H25 119.8 . . ?
C25 C26 C21 119.81(11) . . ?
C25 C26 H26 120.1 . . ?
C21 C26 H26 120.1 . . ?
C36 C31 C32 119.89(9) . . ?
C36 C31 P1 116.48(7) . . ?
C32 C31 P1 123.62(8) . . ?
C33 C32 C31 119.37(10) . . ?
C33 C32 H32 120.3 . . ?
C31 C32 H32 120.3 . . ?
C34 C33 C32 120.25(10) . . ?
C34 C33 H33 119.9 . . ?
C32 C33 H33 119.9 . . ?
C35 C34 C33 120.63(10) . . ?
C35 C34 H34 119.7 . . ?
C33 C34 H34 119.7 . . ?
C34 C35 C36 119.42(10) . . ?
C34 C35 H35 120.3 . . ?
C36 C35 H35 120.3 . . ?
C35 C36 C31 120.43(9) . . ?
C35 C36 H36 119.8 . . ?
C31 C36 H36 119.8 . . ?
C42 C41 C46 119.55(10) . . ?
C42 C41 P2 117.11(8) . . ?
C46 C41 P2 123.34(8) . . ?
C43 C42 C41 120.41(11) . . ?
C43 C42 H42 119.8 . . ?
C41 C42 H42 119.8 . . ?
C44 C43 C42 119.56(11) . . ?
C44 C43 H43 120.2 . . ?
C42 C43 H43 120.2 . . ?
C43 C44 C45 120.53(11) . . ?
C43 C44 H44 119.7 . . ?
C45 C44 H44 119.7 . . ?
C44 C45 C46 120.15(11) . . ?
C44 C45 H45 119.9 . . ?
C46 C45 H45 119.9 . . ?
C45 C46 C41 119.76(11) . . ?
C45 C46 H46 120.1 . . ?
C41 C46 H46 120.1 . . ?
C56 C51 C52 119.71(10) . . ?
C56 C51 P2 120.41(8) . . ?
C52 C51 P2 119.28(8) . . ?
C53 C52 C51 120.42(12) . . ?
C53 C52 H52 119.8 . . ?
C51 C52 H52 119.8 . . ?
C54 C53 C52 119.73(13) . . ?
C54 C53 H53 120.1 . . ?
C52 C53 H53 120.1 . . ?
C53 C54 C55 120.37(12) . . ?
C53 C54 H54 119.8 . . ?
C55 C54 H54 119.8 . . ?
C54 C55 C56 120.23(14) . . ?
C54 C55 H55 119.9 . . ?
C56 C55 H55 119.9 . . ?
C51 C56 C55 119.53(12) . . ?
C51 C56 H56 120.2 . . ?
C55 C56 H56 120.2 . . ?
C62 C61 C66 119.87(9) . . ?
C62 C61 P3 117.07(7) . . ?
C66 C61 P3 123.05(7) . . ?
C63 C62 C61 120.07(9) . . ?
C63 C62 H62 120.0 . . ?
C61 C62 H62 120.0 . . ?
C64 C63 C62 119.92(10) . . ?
C64 C63 H63 120.0 . . ?
C62 C63 H63 120.0 . . ?
C63 C64 C65 120.38(10) . . ?
C63 C64 H64 119.8 . . ?
C65 C64 H64 119.8 . . ?
C66 C65 C64 119.99(10) . . ?
C66 C65 H65 120.0 . . ?
C64 C65 H65 120.0 . . ?
C65 C66 C61 119.76(10) . . ?
C65 C66 H66 120.1 . . ?
C61 C66 H66 120.1 . . ?
C76 C71 C72 118.82(9) . . ?
C76 C71 P3 123.47(7) . . ?
C72 C71 P3 117.71(7) . . ?
C73 C72 C71 120.38(10) . . ?
C73 C72 H72 119.8 . . ?
C71 C72 H72 119.8 . . ?
C74 C73 C72 120.11(10) . . ?
C74 C73 H73 119.9 . . ?
C72 C73 H73 119.9 . . ?
C75 C74 C73 120.01(10) . . ?
C75 C74 H74 120.0 . . ?
C73 C74 H74 120.0 . . ?
C74 C75 C76 119.98(10) . . ?
C74 C75 H75 120.0 . . ?
C76 C75 H75 120.0 . . ?
C75 C76 C71 120.70(10) . . ?
C75 C76 H76 119.7 . . ?
C71 C76 H76 119.7 . . ?
C1S O1S Cu2 135.55(18) . . ?
O1S C1S H1S1 109.5 . . ?
O1S C1S H1S2 109.5 . . ?
H1S1 C1S H1S2 109.5 . . ?
O1S C1S H1S3 109.5 . . ?
H1S1 C1S H1S3 109.5 . . ?
H1S2 C1S H1S3 109.5 . . ?
C1T O1T Cu2 126.0(2) . . ?
O1T C1T H1T1 109.5 . . ?
O1T C1T H1T2 109.5 . . ?
H1T1 C1T H1T2 109.5 . . ?
O1T C1T H1T3 109.5 . . ?
H1T1 C1T H1T3 109.5 . . ?
H1T2 C1T H1T3 109.5 . . ?
O1U C1U H1U1 109.5 . . ?
O1U C1U H1U2 109.5 . . ?
H1U1 C1U H1U2 109.5 . . ?
O1U C1U H1U3 109.5 . . ?
H1U1 C1U H1U3 109.5 . . ?
H1U2 C1U H1U3 109.5 . . ?
O1V C1V H1V1 109.5 . . ?
O1V C1V H1V2 109.5 . . ?
H1V1 C1V H1V2 109.5 . . ?
O1V C1V H1V3 109.5 . . ?
H1V1 C1V H1V3 109.5 . . ?
H1V2 C1V H1V3 109.5 . . ?
O1W C1W H1W1 109.5 . . ?
O1W C1W H1W2 109.5 . . ?
H1W1 C1W H1W2 109.5 . . ?
O1W C1W H1W3 109.5 . . ?
H1W1 C1W H1W3 109.5 . . ?
H1W2 C1W H1W3 109.5 . . ?
O1X C1X H1X1 109.5 . . ?
O1X C1X H1X2 109.5 . . ?
H1X1 C1X H1X2 109.5 . . ?
O1X C1X H1X3 109.5 . . ?
H1X1 C1X H1X3 109.5 . . ?
H1X2 C1X H1X3 109.5 . . ?
O1Y C1Y H1Y1 109.5 . . ?
O1Y C1Y H1Y2 109.5 . . ?
H1Y1 C1Y H1Y2 109.5 . . ?
O1Y C1Y H1Y3 109.5 . . ?
H1Y1 C1Y H1Y3 109.5 . . ?
H1Y2 C1Y H1Y3 109.5 . . ?
F4 P4 F6 179.89(12) . . ?
F4 P4 F2 90.30(10) . . ?
F6 P4 F2 89.67(9) . . ?
F4 P4 F1 90.68(10) . . ?
F6 P4 F1 89.35(9) . . ?
F2 P4 F1 179.01(10) . . ?
F4 P4 F3 90.23(7) . . ?
F6 P4 F3 89.66(8) . . ?
F2 P4 F3 89.93(8) . . ?
F1 P4 F3 90.23(7) . . ?
F4 P4 F5 88.43(7) . . ?
F6 P4 F5 91.67(8) . . ?
F2 P4 F5 89.91(7) . . ?
F1 P4 F5 89.96(7) . . ?
F3 P4 F5 178.66(7) . . ?
F6A P4A F1A 90.80(17) . . ?
F6A P4A F2A 91.46(17) . . ?
F1A P4A F2A 177.65(18) . . ?
F6A P4A F4A 179.73(19) . . ?
F1A P4A F4A 89.25(16) . . ?
F2A P4A F4A 88.49(17) . . ?
F6A P4A F5A 89.69(17) . . ?
F1A P4A F5A 89.86(15) . . ?
F2A P4A F5A 90.79(15) . . ?
F4A P4A F5A 90.58(16) . . ?
F6A P4A F3A 90.34(15) . . ?
F1A P4A F3A 89.66(15) . . ?
F2A P4A F3A 89.69(15) . . ?
F4A P4A F3A 89.39(14) . . ?
F5A P4A F3A 179.52(17) . . ?
F9 P5 F8 90.79(7) . . ?
F9 P5 F11 178.86(8) . . ?
F8 P5 F11 90.10(7) . . ?
F9 P5 F7 89.34(6) . . ?
F8 P5 F7 179.75(9) . . ?
F11 P5 F7 89.76(6) . . ?
F9 P5 F10 91.04(8) . . ?
F8 P5 F10 91.28(8) . . ?
F11 P5 F10 89.66(7) . . ?
F7 P5 F10 88.92(7) . . ?
F9 P5 F12 90.17(7) . . ?
F8 P5 F12 90.40(8) . . ?
F11 P5 F12 89.10(7) . . ?
F7 P5 F12 89.39(7) . . ?
F10 P5 F12 177.91(8) . . ?
F10A P5A F11A 93.3(3) . . ?
F10A P5A F7A 92.3(3) . . ?
F11A P5A F7A 91.5(3) . . ?
F10A P5A F9A 89.2(3) . . ?
F11A P5A F9A 177.2(3) . . ?
F7A P5A F9A 89.6(3) . . ?
F10A P5A F8A 90.1(3) . . ?
F11A P5A F8A 90.1(3) . . ?
F7A P5A F8A 177.0(3) . . ?
F9A P5A F8A 88.7(3) . . ?
F10A P5A F12A 177.0(3) . . ?
F11A P5A F12A 89.2(3) . . ?
F7A P5A F12A 89.1(3) . . ?
F9A P5A F12A 88.2(3) . . ?
F8A P5A F12A 88.3(3) . . ?

loop_
_geom_bond_atom_site_label_1
_geom_bond_atom_site_label_2
_geom_bond_distance
_geom_bond_site_symmetry_2
_geom_bond_publ_flag
Cu1 N5 2.0020(8) . ?
Cu1 P2 2.2125(3) . ?
Cu1 P1 2.2529(3) . ?
Cu1 Cu2 2.62627(17) . ?
Cu2 N1 2.0794(8) . ?
Cu2 N3 2.1327(8) . ?
Cu2 O1S 2.170(2) . ?
Cu2 O1T 2.1894(17) . ?
Cu2 P3 2.2407(3) . ?
P1 C31 1.8046(10) . ?
P1 C21 1.8182(10) . ?
P1 C1 1.8314(10) . ?
P2 C41 1.8137(10) . ?
P2 C51 1.8212(10) . ?
P2 C5 1.8484(10) . ?
P3 C61 1.8115(10) . ?
P3 C71 1.8263(9) . ?
P3 C9 1.8514(10) . ?
N1 C2 1.3428(13) . ?
N1 C1 1.3521(13) . ?
N2 C1 1.3288(13) . ?
N2 C4 1.3430(14) . ?
N3 C5 1.3439(13) . ?
N3 C6 1.3488(13) . ?
N4 C5 1.3320(13) . ?
N4 C8 1.3454(15) . ?
N5 C9 1.3473(12) . ?
N5 C10 1.3505(12) . ?
N6 C9 1.3323(12) . ?
N6 C12 1.3441(13) . ?
C2 C3 1.3908(16) . ?
C2 H2 0.9500 . ?
C3 C4 1.3781(17) . ?
C3 H3 0.9500 . ?
C4 H4 0.9500 . ?
C6 C7 1.3839(15) . ?
C6 H6 0.9500 . ?
C7 C8 1.3740(17) . ?
C7 H7 0.9500 . ?
C8 H8 0.9500 . ?
C10 C11 1.3859(14) . ?
C10 H10 0.9500 . ?
C11 C12 1.3875(15) . ?
C11 H11 0.9500 . ?
C12 H12 0.9500 . ?
C21 C22 1.3986(15) . ?
C21 C26 1.3992(14) . ?
C22 C23 1.3940(16) . ?
C22 H22 0.9500 . ?
C23 C24 1.3842(18) . ?
C23 H23 0.9500 . ?
C24 C25 1.383(2) . ?
C24 H24 0.9500 . ?
C25 C26 1.3893(15) . ?
C25 H25 0.9500 . ?
C26 H26 0.9500 . ?
C31 C36 1.3947(14) . ?
C31 C32 1.3976(13) . ?
C32 C33 1.3905(15) . ?
C32 H32 0.9500 . ?
C33 C34 1.3873(15) . ?
C33 H33 0.9500 . ?
C34 C35 1.3861(15) . ?
C34 H34 0.9500 . ?
C35 C36 1.3879(14) . ?
C35 H35 0.9500 . ?
C36 H36 0.9500 . ?
C41 C42 1.3947(15) . ?
C41 C46 1.3979(15) . ?
C42 C43 1.3917(16) . ?
C42 H42 0.9500 . ?
C43 C44 1.3848(18) . ?
C43 H43 0.9500 . ?
C44 C45 1.3867(19) . ?
C44 H44 0.9500 . ?
C45 C46 1.3908(16) . ?
C45 H45 0.9500 . ?
C46 H46 0.9500 . ?
C51 C56 1.3919(16) . ?
C51 C52 1.3976(16) . ?
C52 C53 1.3912(16) . ?
C52 H52 0.9500 . ?
C53 C54 1.383(2) . ?
C53 H53 0.9500 . ?
C54 C55 1.388(2) . ?
C54 H54 0.9500 . ?
C55 C56 1.4002(18) . ?
C55 H55 0.9500 . ?
C56 H56 0.9500 . ?
C61 C62 1.3941(14) . ?
C61 C66 1.3980(14) . ?
C62 C63 1.3891(14) . ?
C62 H62 0.9500 . ?
C63 C64 1.3861(16) . ?
C63 H63 0.9500 . ?
C64 C65 1.3907(16) . ?
C64 H64 0.9500 . ?
C65 C66 1.3901(15) . ?
C65 H65 0.9500 . ?
C66 H66 0.9500 . ?
C71 C76 1.3952(14) . ?
C71 C72 1.4002(14) . ?
C72 C73 1.3930(14) . ?
C72 H72 0.9500 . ?
C73 C74 1.3882(17) . ?
C73 H73 0.9500 . ?
C74 C75 1.3874(16) . ?
C74 H74 0.9500 . ?
C75 C76 1.3918(14) . ?
C75 H75 0.9500 . ?
C76 H76 0.9500 . ?
O1S C1S 1.376(3) . ?
C1S H1S1 0.9800 . ?
C1S H1S2 0.9800 . ?
C1S H1S3 0.9800 . ?
O1T C1T 1.414(4) . ?
C1T H1T1 0.9800 . ?
C1T H1T2 0.9800 . ?
C1T H1T3 0.9800 . ?
O1U C1U 1.401(7) . ?
C1U H1U1 0.9800 . ?
C1U H1U2 0.9800 . ?
C1U H1U3 0.9800 . ?
O1V C1V 1.399(5) . ?
C1V H1V1 0.9800 . ?
C1V H1V2 0.9800 . ?
C1V H1V3 0.9800 . ?
O1W C1W 1.398(5) . ?
C1W H1W1 0.9800 . ?
C1W H1W2 0.9800 . ?
C1W H1W3 0.9800 . ?
O1X C1X 1.402(4) . ?
C1X H1X1 0.9800 . ?
C1X H1X2 0.9800 . ?
C1X H1X3 0.9800 . ?
O1Y C1Y 1.395(7) . ?
C1Y H1Y1 0.9800 . ?
C1Y H1Y2 0.9800 . ?
C1Y H1Y3 0.9800 . ?
P4 F4 1.5817(13) . ?
P4 F6 1.5842(13) . ?
P4 F2 1.5894(14) . ?
P4 F1 1.5900(14) . ?
P4 F3 1.6024(13) . ?
P4 F5 1.6102(12) . ?
P4A F6A 1.579(2) . ?
P4A F1A 1.584(2) . ?
P4A F2A 1.590(3) . ?
P4A F4A 1.591(3) . ?
P4A F5A 1.598(2) . ?
P4A F3A 1.604(2) . ?
P5 F9 1.5889(11) . ?
P5 F8 1.5903(12) . ?
P5 F11 1.5905(11) . ?
P5 F7 1.6043(11) . ?
P5 F10 1.6056(13) . ?
P5 F12 1.6072(12) . ?
P5A F10A 1.555(4) . ?
P5A F11A 1.576(4) . ?
P5A F7A 1.595(3) . ?
P5A F9A 1.601(4) . ?
P5A F8A 1.602(4) . ?
P5A F12A 1.612(4) . ?
